data_9014268
loop_
_publ_author_name
'Mooney, R. C. L.'

_publ_section_title
;
 The crystal structure of Ammonium Chlorobromoiodide and the
 Configuration of the Chlorobromoiodide Group
;
_journal_issue 1-6
_journal_name_full
;
 Zeitschrift f\"ur Kristallographie - Crystalline Materials
;
_journal_page_first 324
_journal_page_last 333
_journal_paper_doi 10.1524/zkri.1938.98.1.324
_journal_volume 98
_journal_year 1938
_chemical_formula_sum 'Br Cl H4 I N'
_space_group_IT_number 62
_symmetry_space_group_name_Hall '-P 2n 2a'
_symmetry_space_group_name_H-M 'P m c n'
_cell_angle_alpha 90
_cell_angle_beta 90
_cell_angle_gamma 90
_cell_formula_units_Z 4
_cell_length_a 6.13
_cell_length_b 8.5
_cell_length_c 9.94
_cell_volume 517.924
_database_code_amcsd 0017362
_exptl_crystal_density_diffrn 3.287
_cod_duplicate_entry 1010441
_cod_original_formula_sum 'N Cl Br I'
_cod_database_code 9014268
_amcsd_formula_title 'Br Cl H4 I N'

loop_
_space_group_symop_operation_xyz
x,y,z
1/2-x,y,z
1/2+x,-y,-z
1/2+x,1/2+y,1/2-z
1/2-x,1/2-y,1/2+z
x,1/2-y,1/2+z
-x,1/2+y,1/2-z
-x,-y,-z

loop_
_atom_site_label
_atom_site_type_symbol
_atom_site_fract_x
_atom_site_fract_y
_atom_site_fract_z
_atom_site_attached_hydrogens
N1 N 0.25000 0.04700 0.37200 4
Cl1 Cl 0.25000 0.38100 0.19100 0
Br1 Br 0.25000 0.74700 0.56900 0
I1 I 0.25000 0.56100 0.37500 0

loop_
_cod_changelog_entry_id
_cod_changelog_entry_author
_cod_changelog_entry_date
_cod_changelog_entry_text
1 'Vaitkus, Antanas' 2024-12-10T18:14:27+02:00
;
 Added the '_atom_site_type_symbol' data item and updated the
 '_chemical_formula_sum' data value to include the attached hydrogen atoms.
;

loop_
_cod_related_entry_id
_cod_related_entry_database
_cod_related_entry_code
1 AMCSD 0017362
